data_2235222
loop_
_publ_author_name
'Yang, Shuang-Hua'
'Zhai, Zhi-Wei'

_publ_section_title
;
 1,4-Ditosyl-1,4-diazepane
;
_journal_coeditor_code RZ2746
_journal_issue 6
_journal_name_full 'Acta Crystallographica Section E'
_journal_page_first o1716
_journal_paper_doi 10.1107/S1600536812020958
_journal_volume 68
_journal_year 2012
_chemical_formula_iupac 'C19 H24 N2 O4 S2'
_chemical_formula_moiety 'C19 H24 N2 O4 S2'
_chemical_formula_sum 'C19 H24 N2 O4 S2'
_chemical_formula_weight 408.52
_chemical_name_systematic
;
1,4-Ditosyl-1,4-diazepane
;
_space_group_IT_number 19
_symmetry_cell_setting orthorhombic
_symmetry_space_group_name_Hall 'P 2ac 2ab'
_symmetry_space_group_name_H-M 'P 21 21 21'
_atom_sites_solution_hydrogens geom
_atom_sites_solution_primary direct
_atom_sites_solution_secondary difmap
_audit_creation_method SHELXL-97
_cell_angle_alpha 90.00
_cell_angle_beta 90.00
_cell_angle_gamma 90.00
_cell_formula_units_Z 4
_cell_length_a 6.3407(13)
_cell_length_b 10.367(2)
_cell_length_c 30.516(6)
_cell_measurement_reflns_used 7269
_cell_measurement_temperature 173(2)
_cell_measurement_theta_max 27.4814
_cell_measurement_theta_min 1.6882
_cell_volume 2005.9(7)
_computing_cell_refinement 'CrystalClear (Rigaku, 2007)'
_computing_data_collection 'CrystalClear (Rigaku, 2007)'
_computing_data_reduction 'CrystalClear (Rigaku, 2007)'
_computing_molecular_graphics 'SHELXTL (Sheldrick, 2008)'
_computing_publication_material 'SHELXTL (Sheldrick, 2008)'
_computing_structure_refinement 'SHELXL97 (Sheldrick, 2008)'
_computing_structure_solution 'SHELXS97 (Sheldrick, 2008)'
_diffrn_ambient_temperature 173(2)
_diffrn_measured_fraction_theta_full 0.993
_diffrn_measured_fraction_theta_max 0.993
_diffrn_measurement_device_type 'Rigaku Mercury CCD/AFC'
_diffrn_measurement_method '\f and \w'
_diffrn_radiation_monochromator 'Graphite Monochromator'
_diffrn_radiation_source 'Sealed Tube'
_diffrn_radiation_type MoK\a
_diffrn_radiation_wavelength 0.71073
_diffrn_reflns_av_R_equivalents 0.0345
_diffrn_reflns_av_sigmaI/netI 0.0302
_diffrn_reflns_limit_h_max 7
_diffrn_reflns_limit_h_min -7
_diffrn_reflns_limit_k_max 12
_diffrn_reflns_limit_k_min -8
_diffrn_reflns_limit_l_max 35
_diffrn_reflns_limit_l_min -36
_diffrn_reflns_number 11747
_diffrn_reflns_theta_full 25.01
_diffrn_reflns_theta_max 25.01
_diffrn_reflns_theta_min 2.81
_diffrn_standards_number 0
_exptl_absorpt_coefficient_mu 0.292
_exptl_absorpt_correction_T_max 0.9713
_exptl_absorpt_correction_T_min 0.9438
_exptl_absorpt_correction_type multi-scan
_exptl_absorpt_process_details '(CrystalClear; Rigaku, 2007)'
_exptl_crystal_colour colourless
_exptl_crystal_density_diffrn 1.353
_exptl_crystal_density_method 'not measured'
_exptl_crystal_description block
_exptl_crystal_F_000 864
_exptl_crystal_size_max 0.20
_exptl_crystal_size_mid 0.20
_exptl_crystal_size_min 0.10
_refine_diff_density_max 0.134
_refine_diff_density_min -0.199
_refine_ls_abs_structure_details 'Flack (1983), 1442 Friedel pairs'
_refine_ls_abs_structure_Flack -0.03(7)
_refine_ls_extinction_method none
_refine_ls_goodness_of_fit_ref 1.074
_refine_ls_hydrogen_treatment constr
_refine_ls_matrix_type full
_refine_ls_number_parameters 265
_refine_ls_number_reflns 3531
_refine_ls_number_restraints 6
_refine_ls_restrained_S_all 1.076
_refine_ls_R_factor_all 0.0374
_refine_ls_R_factor_gt 0.0362
_refine_ls_shift/su_max 0.000
_refine_ls_shift/su_mean 0.000
_refine_ls_structure_factor_coef Fsqd
_refine_ls_weighting_details 'calc w=1/[\s^2^(Fo^2^)+(0.0350P)^2^+0.4874P] where P=(Fo^2^+2Fc^2^)/3'
_refine_ls_weighting_scheme calc
_refine_ls_wR_factor_gt 0.0821
_refine_ls_wR_factor_ref 0.0829
_reflns_number_gt 3430
_reflns_number_total 3531
_reflns_threshold_expression >2sigma(I)
_cod_data_source_file rz2746.cif
_cod_data_source_block I
_cod_database_code 2235222
_cod_database_fobs_code 2235222

loop_
_symmetry_equiv_pos_as_xyz
'x, y, z'
'-x+1/2, -y, z+1/2'
'-x, y+1/2, -z+1/2'
'x+1/2, -y+1/2, -z'

loop_
_atom_site_type_symbol
_atom_site_label
_atom_site_fract_x
_atom_site_fract_y
_atom_site_fract_z
_atom_site_U_iso_or_equiv
_atom_site_adp_type
_atom_site_calc_flag
_atom_site_refinement_flags
_atom_site_occupancy
_atom_site_symmetry_multiplicity
_atom_site_disorder_assembly
_atom_site_disorder_group
S S1 0.84854(9) -0.00702(6) 0.40081(2) 0.04437(16) Uani d . 1 1 A .
S S2 0.83732(9) 0.12928(5) 0.22154(2) 0.03921(15) Uani d . 1 1 A .
O O1 0.7421(3) 0.08375(18) 0.42783(6) 0.0594(5) Uani d . 1 1 . .
O O2 1.0685(3) 0.0089(2) 0.39251(7) 0.0716(6) Uani d . 1 1 . .
O O3 0.7251(3) 0.24688(15) 0.21378(6) 0.0501(4) Uani d . 1 1 . .
O O4 1.0600(2) 0.13432(18) 0.22902(6) 0.0532(5) Uani d . 1 1 . .
N N1 0.7323(3) -0.0080(2) 0.35377(6) 0.0439(5) Uani d D 1 1 . .
N N2 0.7313(3) 0.06018(17) 0.26359(6) 0.0388(5) Uani d D 1 1 . .
C C1 0.6335(4) -0.1951(3) 0.44536(8) 0.0511(6) Uani d . 1 1 A .
H H1 0.5214 -0.1374 0.4464 0.061 Uiso calc R 1 1 . .
C C2 0.6164(5) -0.3155(3) 0.46458(8) 0.0603(8) Uani d . 1 1 . .
H H2 0.4911 -0.3386 0.4783 0.072 Uiso calc R 1 1 . .
C C3 0.7831(6) -0.4029(3) 0.46375(8) 0.0618(8) Uani d . 1 1 . .
C C4 0.9649(5) -0.3682(3) 0.44218(9) 0.0589(7) Uani d . 1 1 . .
H H4 1.0765 -0.4263 0.4408 0.071 Uiso calc R 1 1 . .
C C5 0.9853(4) -0.2489(3) 0.42246(8) 0.0495(6) Uani d . 1 1 A .
H H5 1.1091 -0.2274 0.4079 0.059 Uiso calc R 1 1 . .
C C6 0.8205(4) -0.1615(2) 0.42453(7) 0.0419(5) Uani d . 1 1 . .
C C8A 0.8715(15) -0.0801(9) 0.3232(2) 0.044(2) Uani d PD 0.466(13) 1 A 1
H H8A1 0.8801 -0.1695 0.3323 0.053 Uiso calc PR 0.466(13) 1 A 1
H H8A2 1.0125 -0.0438 0.3241 0.053 Uiso calc PR 0.466(13) 1 A 1
C C9A 0.7867(18) -0.0729(7) 0.2768(3) 0.040(2) Uani d PD 0.466(13) 1 A 1
H H9A1 0.8920 -0.1065 0.2568 0.048 Uiso calc PR 0.466(13) 1 A 1
H H9A2 0.6624 -0.1270 0.2745 0.048 Uiso calc PR 0.466(13) 1 A 1
C C8B 0.7774(14) -0.1092(6) 0.31983(19) 0.0377(15) Uani d PD 0.534(13) 1 A 2
H H8B1 0.6480 -0.1544 0.3126 0.045 Uiso calc PR 0.534(13) 1 A 2
H H8B2 0.8765 -0.1714 0.3316 0.045 Uiso calc PR 0.534(13) 1 A 2
C C9B 0.8687(11) -0.0489(7) 0.2785(3) 0.0353(17) Uani d PD 0.534(13) 1 A 2
H H9B1 1.0098 -0.0173 0.2844 0.042 Uiso calc PR 0.534(13) 1 A 2
H H9B2 0.8778 -0.1135 0.2556 0.042 Uiso calc PR 0.534(13) 1 A 2
C C10 0.5022(4) 0.0686(3) 0.26975(8) 0.0517(7) Uani d . 1 1 A .
H H10A 0.4390 -0.0144 0.2633 0.062 Uiso calc R 1 1 . .
H H10B 0.4447 0.1312 0.2494 0.062 Uiso calc R 1 1 . .
C C11 0.4459(4) 0.1078(3) 0.31613(9) 0.0518(7) Uani d . 1 1 . .
H H11A 0.5150 0.1891 0.3226 0.062 Uiso calc R 1 1 A .
H H11B 0.2950 0.1226 0.3175 0.062 Uiso calc R 1 1 . .
C C12 0.5040(4) 0.0126(3) 0.35127(8) 0.0536(7) Uani d . 1 1 A .
H H12A 0.4535 0.0438 0.3793 0.064 Uiso calc R 1 1 . .
H H12B 0.4350 -0.0691 0.3453 0.064 Uiso calc R 1 1 . .
C C13 0.7984(4) 0.0278(2) 0.17594(7) 0.0394(5) Uani d . 1 1 . .
C C14 0.9546(4) -0.0588(2) 0.16374(8) 0.0449(6) Uani d . 1 1 A .
H H14 1.0803 -0.0630 0.1794 0.054 Uiso calc R 1 1 . .
C C15 0.9215(4) -0.1392(3) 0.12792(8) 0.0515(6) Uani d . 1 1 . .
H H15 1.0266 -0.1968 0.1196 0.062 Uiso calc R 1 1 A .
C C16 0.7342(5) -0.1350(3) 0.10436(9) 0.0521(6) Uani d . 1 1 A .
C C17 0.5795(4) -0.0506(3) 0.11791(9) 0.0543(7) Uani d . 1 1 . .
H H17 0.4521 -0.0486 0.1028 0.065 Uiso calc R 1 1 A .
C C18 0.6080(4) 0.0313(2) 0.15328(8) 0.0469(6) Uani d . 1 1 A .
H H18 0.5015 0.0877 0.1618 0.056 Uiso calc R 1 1 . .
C C19 0.7052(6) -0.2180(3) 0.06426(9) 0.0691(9) Uani d . 1 1 . .
H H19A 0.5637 -0.2509 0.0636 0.104 Uiso calc R 1 1 A .
H H19B 0.8030 -0.2887 0.0652 0.104 Uiso calc R 1 1 . .
H H19C 0.7305 -0.1673 0.0385 0.104 Uiso calc R 1 1 . .
C C7 0.7658(6) -0.5318(3) 0.48659(10) 0.0877(12) Uani d . 1 1 . .
H H7A 0.7705 -0.5997 0.4652 0.131 Uiso calc R 1 1 . .
H H7B 0.6349 -0.5359 0.5023 0.131 Uiso calc R 1 1 . .
H H7C 0.8810 -0.5415 0.5067 0.131 Uiso calc R 1 1 . .

loop_
_atom_site_aniso_label
_atom_site_aniso_U_11
_atom_site_aniso_U_22
_atom_site_aniso_U_33
_atom_site_aniso_U_12
_atom_site_aniso_U_13
_atom_site_aniso_U_23
S1 0.0326(3) 0.0467(3) 0.0537(3) -0.0031(3) 0.0021(3) 0.0001(3)
S2 0.0305(3) 0.0333(3) 0.0538(3) -0.0003(2) -0.0042(3) 0.0032(3)
O1 0.0676(13) 0.0522(11) 0.0584(11) 0.0016(9) -0.0065(9) -0.0171(9)
O2 0.0299(9) 0.0798(14) 0.1052(15) -0.0070(10) 0.0024(10) 0.0327(13)
O3 0.0498(10) 0.0296(8) 0.0710(12) 0.0033(7) -0.0041(9) 0.0093(8)
O4 0.0271(8) 0.0608(11) 0.0717(12) -0.0036(8) -0.0061(8) -0.0080(10)
N1 0.0411(11) 0.0450(11) 0.0457(10) 0.0089(9) 0.0087(9) -0.0023(10)
N2 0.0373(11) 0.0326(10) 0.0464(11) 0.0048(8) -0.0031(9) 0.0025(9)
C1 0.0479(15) 0.0597(16) 0.0458(13) -0.0042(13) 0.0092(12) -0.0037(12)
C2 0.073(2) 0.0680(18) 0.0401(14) -0.0238(16) 0.0104(14) -0.0042(13)
C3 0.094(2) 0.0522(16) 0.0395(14) -0.0121(16) -0.0093(15) -0.0031(12)
C4 0.077(2) 0.0505(15) 0.0497(15) 0.0081(16) -0.0049(14) -0.0054(13)
C5 0.0482(15) 0.0590(16) 0.0413(14) 0.0046(13) 0.0025(12) -0.0031(12)
C6 0.0394(13) 0.0492(14) 0.0370(12) -0.0026(11) 0.0018(11) -0.0036(10)
C8A 0.035(4) 0.050(4) 0.048(4) 0.011(4) 0.005(3) 0.006(3)
C9A 0.046(5) 0.031(3) 0.043(4) -0.001(3) -0.004(4) 0.001(3)
C8B 0.036(4) 0.041(3) 0.036(3) 0.002(3) 0.003(3) -0.005(2)
C9B 0.035(4) 0.030(3) 0.041(3) 0.006(2) -0.001(3) 0.001(3)
C10 0.0334(13) 0.0642(17) 0.0576(16) -0.0106(12) -0.0099(11) 0.0107(14)
C11 0.0268(11) 0.0530(16) 0.0758(18) 0.0059(11) -0.0004(12) -0.0106(13)
C12 0.0353(13) 0.0765(19) 0.0491(14) -0.0133(13) 0.0033(11) -0.0035(15)
C13 0.0356(12) 0.0383(12) 0.0442(12) -0.0016(10) -0.0024(10) 0.0101(10)
C14 0.0402(13) 0.0438(13) 0.0506(14) 0.0029(11) -0.0007(12) 0.0061(12)
C15 0.0561(16) 0.0442(14) 0.0543(15) 0.0045(13) 0.0055(13) 0.0047(13)
C16 0.0640(17) 0.0446(13) 0.0477(14) -0.0054(13) -0.0038(13) 0.0051(13)
C17 0.0542(16) 0.0577(16) 0.0511(14) -0.0062(13) -0.0158(13) 0.0090(13)
C18 0.0413(14) 0.0464(14) 0.0529(14) 0.0032(11) -0.0066(11) 0.0019(11)
C19 0.092(2) 0.0543(17) 0.0613(18) -0.0067(17) -0.0096(17) -0.0056(14)
C7 0.140(4) 0.063(2) 0.0591(18) -0.028(2) -0.021(2) 0.0131(15)

loop_
_atom_type_symbol
_atom_type_description
_atom_type_scat_dispersion_real
_atom_type_scat_dispersion_imag
_atom_type_scat_source
C C 0.0033 0.0016 'International Tables Vol C Tables 4.2.6.8 and 6.1.1.4'
H H 0.0000 0.0000 'International Tables Vol C Tables 4.2.6.8 and 6.1.1.4'
N N 0.0061 0.0033 'International Tables Vol C Tables 4.2.6.8 and 6.1.1.4'
O O 0.0106 0.0060 'International Tables Vol C Tables 4.2.6.8 and 6.1.1.4'
S S 0.1246 0.1234 'International Tables Vol C Tables 4.2.6.8 and 6.1.1.4'

loop_
_geom_angle_atom_site_label_1
_geom_angle_atom_site_label_2
_geom_angle_atom_site_label_3
_geom_angle
O1 S1 O2 119.36(13)
O1 S1 N1 107.66(11)
O2 S1 N1 106.80(12)
O1 S1 C6 108.33(12)
O2 S1 C6 106.02(12)
N1 S1 C6 108.25(11)
O4 S2 O3 119.05(11)
O4 S2 N2 107.45(11)
O3 S2 N2 107.59(10)
O4 S2 C13 106.62(11)
O3 S2 C13 107.95(11)
N2 S2 C13 107.71(10)
C12 N1 C8A 128.8(4)
C12 N1 C8B 104.7(4)
C12 N1 S1 119.77(16)
C8A N1 S1 106.9(3)
C8B N1 S1 122.1(3)
C10 N2 C9A 104.8(5)
C10 N2 C9B 125.6(3)
C10 N2 S2 119.14(16)
C9A N2 S2 122.1(5)
C9B N2 S2 109.5(3)
C2 C1 C6 119.2(3)
C2 C1 H1 120.4
C6 C1 H1 120.4
C1 C2 C3 121.3(3)
C1 C2 H2 119.3
C3 C2 H2 119.3
C4 C3 C2 118.4(3)
C4 C3 C7 120.9(3)
C2 C3 C7 120.8(3)
C3 C4 C5 121.4(3)
C3 C4 H4 119.3
C5 C4 H4 119.3
C4 C5 C6 119.7(3)
C4 C5 H5 120.1
C6 C5 H5 120.1
C5 C6 C1 120.0(2)
C5 C6 S1 119.9(2)
C1 C6 S1 120.1(2)
N1 C8A C9A 110.6(7)
N1 C8A H8A1 109.5
C9A C8A H8A1 109.5
N1 C8A H8A2 109.5
C9A C8A H8A2 109.5
H8A1 C8A H8A2 108.1
N2 C9A C8A 112.6(6)
N2 C9A H9A1 109.1
C8A C9A H9A1 109.1
N2 C9A H9A2 109.1
C8A C9A H9A2 109.1
H9A1 C9A H9A2 107.8
N1 C8B C9B 110.9(6)
N1 C8B H8B1 109.5
C9B C8B H8B1 109.5
N1 C8B H8B2 109.5
C9B C8B H8B2 109.5
H8B1 C8B H8B2 108.0
N2 C9B C8B 109.9(5)
N2 C9B H9B1 109.7
C8B C9B H9B1 109.7
N2 C9B H9B2 109.7
C8B C9B H9B2 109.7
H9B1 C9B H9B2 108.2
N2 C10 C11 111.7(2)
N2 C10 H10A 109.3
C11 C10 H10A 109.3
N2 C10 H10B 109.3
C11 C10 H10B 109.3
H10A C10 H10B 107.9
C12 C11 C10 115.6(2)
C12 C11 H11A 108.4
C10 C11 H11A 108.4
C12 C11 H11B 108.4
C10 C11 H11B 108.4
H11A C11 H11B 107.4
N1 C12 C11 112.0(2)
N1 C12 H12A 109.2
C11 C12 H12A 109.2
N1 C12 H12B 109.2
C11 C12 H12B 109.2
H12A C12 H12B 107.9
C14 C13 C18 120.2(2)
C14 C13 S2 119.87(18)
C18 C13 S2 119.90(19)
C13 C14 C15 119.4(2)
C13 C14 H14 120.3
C15 C14 H14 120.3
C16 C15 C14 121.1(3)
C16 C15 H15 119.4
C14 C15 H15 119.4
C17 C16 C15 118.3(3)
C17 C16 C19 121.3(3)
C15 C16 C19 120.5(3)
C16 C17 C18 122.0(3)
C16 C17 H17 119.0
C18 C17 H17 119.0
C17 C18 C13 119.0(2)
C17 C18 H18 120.5
C13 C18 H18 120.5
C16 C19 H19A 109.5
C16 C19 H19B 109.5
H19A C19 H19B 109.5
C16 C19 H19C 109.5
H19A C19 H19C 109.5
H19B C19 H19C 109.5
C3 C7 H7A 109.5
C3 C7 H7B 109.5
H7A C7 H7B 109.5
C3 C7 H7C 109.5
H7A C7 H7C 109.5
H7B C7 H7C 109.5

loop_
_geom_bond_atom_site_label_1
_geom_bond_atom_site_label_2
_geom_bond_distance
S1 O1 1.4216(19)
S1 O2 1.4273(18)
S1 N1 1.614(2)
S1 C6 1.766(2)
S2 O4 1.4313(17)
S2 O3 1.4313(16)
S2 N2 1.616(2)
S2 C13 1.762(2)
N1 C12 1.465(3)
N1 C8A 1.486(6)
N1 C8B 1.502(5)
N2 C10 1.467(3)
N2 C9A 1.480(7)
N2 C9B 1.499(6)
C1 C2 1.384(4)
C1 C6 1.389(4)
C1 H1 0.9300
C2 C3 1.392(4)
C2 H2 0.9300
C3 C4 1.375(4)
C3 C7 1.511(4)
C4 C5 1.381(4)
C4 H4 0.9300
C5 C6 1.385(3)
C5 H5 0.9300
C8A C9A 1.516(8)
C8A H8A1 0.9700
C8A H8A2 0.9700
C9A H9A1 0.9700
C9A H9A2 0.9700
C8B C9B 1.522(7)
C8B H8B1 0.9700
C8B H8B2 0.9700
C9B H9B1 0.9700
C9B H9B2 0.9700
C10 C11 1.515(4)
C10 H10A 0.9700
C10 H10B 0.9700
C11 C12 1.504(4)
C11 H11A 0.9700
C11 H11B 0.9700
C12 H12A 0.9700
C12 H12B 0.9700
C13 C14 1.388(3)
C13 C18 1.392(3)
C14 C15 1.391(4)
C14 H14 0.9300
C15 C16 1.389(4)
C15 H15 0.9300
C16 C17 1.378(4)
C16 C19 1.507(4)
C17 C18 1.385(4)
C17 H17 0.9300
C18 H18 0.9300
C19 H19A 0.9600
C19 H19B 0.9600
C19 H19C 0.9600
C7 H7A 0.9600
C7 H7B 0.9600
C7 H7C 0.9600

loop_
_geom_hbond_atom_site_label_D
_geom_hbond_atom_site_label_H
_geom_hbond_atom_site_label_A
_geom_hbond_site_symmetry_A
_geom_hbond_distance_DH
_geom_hbond_distance_HA
_geom_hbond_distance_DA
_geom_hbond_angle_DHA
C10 H10B O3 . 0.97 2.40 2.886(3) 110
C12 H12A O1 . 0.97 2.39 2.878(3) 111
C10 H10B O4 1_455 0.97 2.52 3.142(3) 122
C12 H12A O2 1_455 0.97 2.50 3.035(3) 115

loop_
_geom_torsion_atom_site_label_1
_geom_torsion_atom_site_label_2
_geom_torsion_atom_site_label_3
_geom_torsion_atom_site_label_4
_geom_torsion
O1 S1 N1 C12 -34.0(3)
O2 S1 N1 C12 -163.3(2)
C6 S1 N1 C12 82.9(2)
O1 S1 N1 C8A 167.7(5)
O2 S1 N1 C8A 38.4(5)
C6 S1 N1 C8A -75.4(5)
O1 S1 N1 C8B -168.7(4)
O2 S1 N1 C8B 62.0(4)
C6 S1 N1 C8B -51.8(4)
O4 S2 N2 C10 165.87(18)
O3 S2 N2 C10 36.5(2)
C13 S2 N2 C10 -79.6(2)
O4 S2 N2 C9A -60.1(4)
O3 S2 N2 C9A 170.6(4)
C13 S2 N2 C9A 54.4(4)
O4 S2 N2 C9B -39.4(4)
O3 S2 N2 C9B -168.8(4)
C13 S2 N2 C9B 75.1(4)
C6 C1 C2 C3 0.5(4)
C1 C2 C3 C4 -1.8(4)
C1 C2 C3 C7 177.3(3)
C2 C3 C4 C5 1.3(4)
C7 C3 C4 C5 -177.7(3)
C3 C4 C5 C6 0.4(4)
C4 C5 C6 C1 -1.7(4)
C4 C5 C6 S1 178.10(19)
C2 C1 C6 C5 1.2(4)
C2 C1 C6 S1 -178.58(19)
O1 S1 C6 C5 -143.5(2)
O2 S1 C6 C5 -14.2(2)
N1 S1 C6 C5 100.1(2)
O1 S1 C6 C1 36.3(2)
O2 S1 C6 C1 165.6(2)
N1 S1 C6 C1 -80.1(2)
C12 N1 C8A C9A 30.8(12)
C8B N1 C8A C9A 56.6(10)
S1 N1 C8A C9A -173.6(8)
C10 N2 C9A C8A -98.8(10)
C9B N2 C9A C8A 60.8(13)
S2 N2 C9A C8A 121.8(9)
N1 C8A C9A N2 48.4(15)
C12 N1 C8B C9B 101.7(7)
C8A N1 C8B C9B -57.8(9)
S1 N1 C8B C9B -118.0(6)
C10 N2 C9B C8B -30.9(10)
C9A N2 C9B C8B -55.4(14)
S2 N2 C9B C8B 176.4(6)
N1 C8B C9B N2 -51.2(11)
C9A N2 C10 C11 87.3(4)
C9B N2 C10 C11 77.9(6)
S2 N2 C10 C11 -131.8(2)
N2 C10 C11 C12 -65.3(3)
C8A N1 C12 C11 -73.4(6)
C8B N1 C12 C11 -84.8(3)
S1 N1 C12 C11 133.74(19)
C10 C11 C12 N1 62.6(3)
O4 S2 C13 C14 20.1(2)
O3 S2 C13 C14 149.10(19)
N2 S2 C13 C14 -95.0(2)
O4 S2 C13 C18 -162.33(19)
O3 S2 C13 C18 -33.3(2)
N2 S2 C13 C18 82.6(2)
C18 C13 C14 C15 1.9(4)
S2 C13 C14 C15 179.45(18)
C13 C14 C15 C16 -0.5(4)
C14 C15 C16 C17 -1.3(4)
C14 C15 C16 C19 176.9(2)
C15 C16 C17 C18 1.6(4)
C19 C16 C17 C18 -176.5(3)
C16 C17 C18 C13 -0.3(4)
C14 C13 C18 C17 -1.5(4)
S2 C13 C18 C17 -179.09(19)
